data_7116241
loop_
_publ_author_name
'Reyes-Guti\'errez, Paul E'
'Jir\'asek, Michael'
'Severa, Luk\'a\<s'
'Novotn\'a, Pavl\'ina'
'Koval, Du\<san'
'S\'azelov\'a, Petra'
'V\'avra, Jan'
'Meyer, Andreas'
'C\'isa\<rov\'a, Ivana'
'\<Saman, David'
'Pohl, Radek'
'\<St\<ep\'anek, Petr'
'Slav\'i\<cek, Petr'
'Coe, Benjamin J.'
'H\'ajek, Miroslav'
'Ka\<si\<cka, V\'aclav'
'Urbanov\'a, Marie'
'Tepl\'y, Filip'

_publ_section_title
;
 Functional helquats: helical cationic dyes with marked, switchable
 chiroptical properties in the visible region.
;
_journal_issue 9
_journal_name_full 'Chemical communications (Cambridge, England)'
_journal_page_first 1583
_journal_page_last 1586
_journal_paper_doi 10.1039/c4cc08967g
_journal_volume 51
_journal_year 2015
_chemical_compound_source 'synthesized by the authors'
_chemical_formula_moiety 'C24 H26 N2, 2(C F3 O3 S), 0.5(C3 H6 O)'
_chemical_formula_sum 'C27.5 H29 F6 N2 O6.5 S2'
_chemical_formula_weight 669.65
_chemical_name_systematic
; 
 ? 
;
_space_group_IT_number 2
_symmetry_cell_setting triclinic
_symmetry_space_group_name_Hall '-P 1'
_symmetry_space_group_name_H-M 'P -1'
_atom_sites_solution_hydrogens difmap
_atom_sites_solution_primary direct
_atom_sites_solution_secondary difmap
_audit_creation_method SHELXL-97
_audit_update_record
;
2014-05-20 deposited with the CCDC.
2014-12-15 downloaded from the CCDC.
;
_cell_angle_alpha 101.780(2)
_cell_angle_beta 106.4230(10)
_cell_angle_gamma 101.248(2)
_cell_formula_units_Z 2
_cell_length_a 9.0232(4)
_cell_length_b 12.5214(6)
_cell_length_c 14.3223(6)
_cell_measurement_reflns_used 9926
_cell_measurement_temperature 150(2)
_cell_measurement_theta_max 27.49
_cell_measurement_theta_min 2.41
_cell_volume 1463.38(12)
_computing_cell_refinement 'Bruker SAINT'
_computing_data_collection 'Bruker APEX2'
_computing_data_reduction 'Bruker SAINT'
_computing_structure_refinement 'SHELXL-97 (Sheldrick, 2008)'
_computing_structure_solution 'SHELXS-97 (Sheldrick, 2008)'
_diffrn_ambient_temperature 150(2)
_diffrn_measured_fraction_theta_full 0.999
_diffrn_measured_fraction_theta_max 0.999
_diffrn_measurement_device_type 'Bruker APEX-II CCD'
_diffrn_measurement_method '\f and \w scans'
_diffrn_radiation_monochromator graphite
_diffrn_radiation_source 'fine-focus sealed tube'
_diffrn_radiation_type MoK\a
_diffrn_radiation_wavelength 0.71073
_diffrn_reflns_av_R_equivalents 0.0133
_diffrn_reflns_av_sigmaI/netI 0.0102
_diffrn_reflns_limit_h_max 11
_diffrn_reflns_limit_h_min -11
_diffrn_reflns_limit_k_max 16
_diffrn_reflns_limit_k_min -16
_diffrn_reflns_limit_l_max 18
_diffrn_reflns_limit_l_min -18
_diffrn_reflns_number 32985
_diffrn_reflns_theta_full 27.49
_diffrn_reflns_theta_max 27.49
_diffrn_reflns_theta_min 1.73
_diffrn_standards_number 0
_exptl_absorpt_coefficient_mu 0.268
_exptl_absorpt_correction_T_max 0.8959
_exptl_absorpt_correction_T_min 0.7648
_exptl_absorpt_correction_type multi-scan
_exptl_crystal_colour colourless
_exptl_crystal_density_diffrn 1.520
_exptl_crystal_density_method 'not measured'
_exptl_crystal_description plate
_exptl_crystal_F_000 692
_exptl_crystal_size_max 0.66
_exptl_crystal_size_mid 0.59
_exptl_crystal_size_min 0.42
_refine_diff_density_max 0.415
_refine_diff_density_min -0.415
_refine_diff_density_rms 0.049
_refine_ls_extinction_method none
_refine_ls_goodness_of_fit_ref 1.024
_refine_ls_hydrogen_treatment constr
_refine_ls_matrix_type full
_refine_ls_number_parameters 408
_refine_ls_number_reflns 6718
_refine_ls_number_restraints 0
_refine_ls_restrained_S_all 1.024
_refine_ls_R_factor_all 0.0399
_refine_ls_R_factor_gt 0.0361
_refine_ls_shift/su_max 0.001
_refine_ls_shift/su_mean 0.000
_refine_ls_structure_factor_coef Fsqd
_refine_ls_weighting_details 'calc w=1/[\s^2^(Fo^2^)+(0.0442P)^2^+0.9707P] where P=(Fo^2^+2Fc^2^)/3'
_refine_ls_weighting_scheme calc
_refine_ls_wR_factor_gt 0.0927
_refine_ls_wR_factor_ref 0.0959
_reflns_number_gt 6101
_reflns_number_total 6718
_reflns_threshold_expression I>2\s(I)
_cod_data_source_file c4cc08967g2.cif
_cod_data_source_block am008_severa_uochb
_cod_depositor_comments 'Adding full bibliography for 7116236--7116249.cif.'
_cod_original_cell_volume 1463.37(11)
_cod_original_formula_sum 'C27.50 H29 F6 N2 O6.50 S2'
_cod_database_code 7116241

loop_
_symmetry_equiv_pos_as_xyz
'x, y, z'
'-x, -y, -z'

loop_
_atom_site_label
_atom_site_type_symbol
_atom_site_fract_x
_atom_site_fract_y
_atom_site_fract_z
_atom_site_U_iso_or_equiv
_atom_site_adp_type
_atom_site_occupancy
_atom_site_symmetry_multiplicity
_atom_site_calc_flag
_atom_site_refinement_flags
C1 C 0.66069(17) 0.88698(12) 0.66212(11) 0.0242(3) Uani 1 1 d .
H1 H 0.6468 0.8146 0.6745 0.029 Uiso 1 1 calc R
C2 C 0.68022(18) 0.90011(13) 0.57215(11) 0.0280(3) Uani 1 1 d .
H2 H 0.6810 0.8370 0.5227 0.034 Uiso 1 1 calc R
C3 C 0.69847(18) 1.00569(13) 0.55507(11) 0.0285(3) Uani 1 1 d .
H3 H 0.7102 1.0146 0.4930 0.034 Uiso 1 1 calc R
C4 C 0.69992(17) 1.09866(12) 0.62696(11) 0.0246(3) Uani 1 1 d .
N5 N 0.67992(13) 1.08361(9) 0.71459(8) 0.0196(2) Uani 1 1 d .
C6 C 0.68487(16) 1.18097(11) 0.79610(10) 0.0214(3) Uani 1 1 d .
H6A H 0.6026 1.1570 0.8265 0.026 Uiso 1 1 calc R
H6B H 0.6595 1.2429 0.7666 0.026 Uiso 1 1 calc R
C7 C 0.84979(16) 1.22425(11) 0.87813(11) 0.0237(3) Uani 1 1 d .
H7A H 0.8418 1.2734 0.9391 0.028 Uiso 1 1 calc R
H7B H 0.9248 1.2709 0.8539 0.028 Uiso 1 1 calc R
C8 C 0.91793(16) 1.12756(12) 0.90701(11) 0.0229(3) Uani 1 1 d .
H8A H 0.9575 1.0929 0.8536 0.027 Uiso 1 1 calc R
H8B H 1.0100 1.1587 0.9711 0.027 Uiso 1 1 calc R
C9 C 0.79279(15) 1.03774(11) 0.91982(10) 0.0198(3) Uani 1 1 d .
C10 C 0.80506(16) 1.01832(11) 1.01357(10) 0.0214(3) Uani 1 1 d .
H10 H 0.8939 1.0627 1.0715 0.026 Uiso 1 1 calc R
C11 C 0.68910(16) 0.93493(11) 1.02342(10) 0.0210(3) Uani 1 1 d .
H11 H 0.7024 0.9211 1.0877 0.025 Uiso 1 1 calc R
C12 C 0.55384(15) 0.87103(11) 0.94141(10) 0.0184(2) Uani 1 1 d .
C13 C 0.42477(16) 0.78309(11) 0.95242(10) 0.0211(3) Uani 1 1 d .
H13A H 0.3208 0.8009 0.9280 0.025 Uiso 1 1 calc R
H13B H 0.4484 0.7871 1.0251 0.025 Uiso 1 1 calc R
C14 C 0.40942(17) 0.66183(12) 0.89378(11) 0.0231(3) Uani 1 1 d .
H14A H 0.4954 0.6335 0.9326 0.028 Uiso 1 1 calc R
H14B H 0.3050 0.6119 0.8869 0.028 Uiso 1 1 calc R
C15 C 0.42117(16) 0.65616(11) 0.78903(10) 0.0212(3) Uani 1 1 d .
H15A H 0.5345 0.6868 0.7956 0.025 Uiso 1 1 calc R
H15B H 0.3856 0.5760 0.7482 0.025 Uiso 1 1 calc R
N16 N 0.32132(13) 0.72137(9) 0.73561(8) 0.0181(2) Uani 1 1 d .
C17 C 0.17445(16) 0.66800(12) 0.66467(10) 0.0216(3) Uani 1 1 d .
C18 C 0.08921(17) 0.73167(13) 0.61352(10) 0.0259(3) Uani 1 1 d .
H18 H -0.0119 0.6952 0.5622 0.031 Uiso 1 1 calc R
C19 C 0.14964(17) 0.84741(13) 0.63630(11) 0.0261(3) Uani 1 1 d .
H19 H 0.0908 0.8906 0.6010 0.031 Uiso 1 1 calc R
C20 C 0.29757(16) 0.90007(12) 0.71148(10) 0.0222(3) Uani 1 1 d .
H20 H 0.3395 0.9799 0.7288 0.027 Uiso 1 1 calc R
C21 C 0.38374(15) 0.83622(11) 0.76117(9) 0.0183(2) Uani 1 1 d .
C22 C 0.53761(15) 0.89117(10) 0.84634(10) 0.0176(2) Uani 1 1 d .
C23 C 0.65926(15) 0.97192(11) 0.83559(10) 0.0184(2) Uani 1 1 d .
C24 C 0.66160(15) 0.98001(11) 0.73381(10) 0.0193(2) Uani 1 1 d .
C25 C 0.7240(2) 1.21414(14) 0.61075(12) 0.0352(4) Uani 1 1 d .
H25A H 0.6280 1.2403 0.6092 0.053 Uiso 1 1 calc R
H25B H 0.7429 1.2111 0.5463 0.053 Uiso 1 1 calc R
H25C H 0.8168 1.2667 0.6662 0.053 Uiso 1 1 calc R
C26 C 0.10718(18) 0.54336(12) 0.64450(11) 0.0277(3) Uani 1 1 d .
H26A H 0.1676 0.5025 0.6101 0.042 Uiso 1 1 calc R
H26B H -0.0058 0.5210 0.6014 0.042 Uiso 1 1 calc R
H26C H 0.1156 0.5249 0.7088 0.042 Uiso 1 1 calc R
S1 S 0.18567(4) 0.17944(3) 0.66820(3) 0.02908(10) Uani 1 1 d .
O1 O 0.32804(14) 0.14460(10) 0.66621(9) 0.0359(3) Uani 1 1 d .
O2 O 0.07445(18) 0.10405(12) 0.69556(14) 0.0632(5) Uani 1 1 d .
O3 O 0.1178(2) 0.22241(17) 0.58573(10) 0.0704(5) Uani 1 1 d .
C27 C 0.26012(19) 0.30365(13) 0.77614(12) 0.0301(3) Uani 1 1 d .
F1 F 0.14528(14) 0.35166(9) 0.78825(9) 0.0477(3) Uani 1 1 d .
F2 F 0.3254(2) 0.27869(12) 0.86073(9) 0.0800(5) Uani 1 1 d .
F3 F 0.36999(16) 0.38215(10) 0.76541(13) 0.0706(4) Uani 1 1 d .
S2 S 0.87446(4) 0.67161(3) 0.79834(3) 0.02588(9) Uani 1 1 d .
O4 O 0.79547(17) 0.62912(13) 0.69083(10) 0.0511(4) Uani 1 1 d .
O5 O 1.04682(12) 0.70295(10) 0.83170(9) 0.0333(2) Uani 1 1 d .
O6 O 0.80705(14) 0.75050(10) 0.84858(12) 0.0457(3) Uani 1 1 d .
C28 C 0.82810(19) 0.54768(14) 0.84349(13) 0.0347(3) Uani 1 1 d .
F4 F 0.88558(19) 0.57237(13) 0.94306(10) 0.0762(5) Uani 1 1 d .
F5 F 0.88912(19) 0.46754(10) 0.80618(14) 0.0760(5) Uani 1 1 d .
F6 F 0.67114(13) 0.50205(11) 0.81557(11) 0.0586(3) Uani 1 1 d .
O1A O 0.6084(4) 0.3923(3) 0.4540(2) 0.0560(8) Uani 0.50 1 d P
C1A C 0.5399(4) 0.4577(3) 0.4845(2) 0.0331(7) Uani 0.50 1 d P
C2A C 0.5530(2) 0.56811(16) 0.45445(15) 0.0447(4) Uani 1 1 d .
H1S H 0.6643 0.6003 0.4600 0.067 Uiso 0.50 1 d PR
H2S H 0.5205 0.6218 0.4995 0.067 Uiso 0.50 1 d PR
H3S H 0.4828 0.5532 0.3844 0.067 Uiso 0.50 1 d PR
H4S H 0.4872 0.5359 0.3828 0.067 Uiso 0.50 1 d PR
H5S H 0.6448 0.5358 0.4694 0.067 Uiso 0.50 1 d PR
H6S H 0.5917 0.6505 0.4689 0.067 Uiso 0.50 1 d PR

loop_
_atom_site_aniso_label
_atom_site_aniso_U_11
_atom_site_aniso_U_22
_atom_site_aniso_U_33
_atom_site_aniso_U_23
_atom_site_aniso_U_13
_atom_site_aniso_U_12
C1 0.0266(7) 0.0213(6) 0.0241(7) 0.0054(5) 0.0088(5) 0.0059(5)
C2 0.0310(7) 0.0276(7) 0.0239(7) 0.0027(6) 0.0111(6) 0.0063(6)
C3 0.0307(7) 0.0332(8) 0.0216(7) 0.0085(6) 0.0101(6) 0.0056(6)
C4 0.0226(7) 0.0269(7) 0.0232(6) 0.0104(5) 0.0054(5) 0.0040(5)
N5 0.0178(5) 0.0198(5) 0.0199(5) 0.0056(4) 0.0047(4) 0.0045(4)
C6 0.0217(6) 0.0185(6) 0.0235(6) 0.0054(5) 0.0065(5) 0.0064(5)
C7 0.0219(6) 0.0191(6) 0.0257(7) 0.0054(5) 0.0044(5) 0.0019(5)
C8 0.0170(6) 0.0225(6) 0.0258(7) 0.0066(5) 0.0035(5) 0.0033(5)
C9 0.0168(6) 0.0180(6) 0.0235(6) 0.0051(5) 0.0048(5) 0.0062(5)
C10 0.0199(6) 0.0202(6) 0.0205(6) 0.0032(5) 0.0016(5) 0.0073(5)
C11 0.0234(6) 0.0228(6) 0.0179(6) 0.0060(5) 0.0054(5) 0.0105(5)
C12 0.0193(6) 0.0190(6) 0.0198(6) 0.0060(5) 0.0077(5) 0.0093(5)
C13 0.0209(6) 0.0251(6) 0.0198(6) 0.0082(5) 0.0079(5) 0.0079(5)
C14 0.0235(7) 0.0219(6) 0.0256(7) 0.0109(5) 0.0069(5) 0.0074(5)
C15 0.0200(6) 0.0191(6) 0.0251(6) 0.0060(5) 0.0065(5) 0.0082(5)
N16 0.0183(5) 0.0190(5) 0.0177(5) 0.0054(4) 0.0066(4) 0.0053(4)
C17 0.0211(6) 0.0235(6) 0.0177(6) 0.0038(5) 0.0066(5) 0.0024(5)
C18 0.0214(6) 0.0308(7) 0.0198(6) 0.0075(5) 0.0012(5) 0.0021(5)
C19 0.0242(7) 0.0313(7) 0.0228(7) 0.0132(6) 0.0038(5) 0.0079(6)
C20 0.0224(6) 0.0223(6) 0.0216(6) 0.0094(5) 0.0054(5) 0.0051(5)
C21 0.0181(6) 0.0200(6) 0.0170(6) 0.0051(5) 0.0068(5) 0.0047(5)
C22 0.0172(6) 0.0166(6) 0.0189(6) 0.0042(5) 0.0048(5) 0.0069(5)
C23 0.0193(6) 0.0171(6) 0.0190(6) 0.0052(5) 0.0054(5) 0.0067(5)
C24 0.0160(6) 0.0206(6) 0.0204(6) 0.0062(5) 0.0052(5) 0.0038(5)
C25 0.0471(10) 0.0292(8) 0.0304(8) 0.0152(6) 0.0121(7) 0.0068(7)
C26 0.0263(7) 0.0225(7) 0.0280(7) 0.0026(5) 0.0061(6) 0.0012(5)
S1 0.02382(18) 0.0336(2) 0.02381(18) 0.00392(14) 0.00176(14) 0.00764(15)
O1 0.0356(6) 0.0359(6) 0.0396(6) 0.0107(5) 0.0128(5) 0.0169(5)
O2 0.0484(8) 0.0358(7) 0.0937(12) -0.0024(7) 0.0359(8) -0.0109(6)
O3 0.0821(12) 0.1087(14) 0.0280(7) 0.0206(8) 0.0032(7) 0.0636(11)
C27 0.0306(8) 0.0244(7) 0.0326(8) 0.0093(6) 0.0058(6) 0.0066(6)
F1 0.0542(7) 0.0409(6) 0.0595(7) 0.0121(5) 0.0322(6) 0.0212(5)
F2 0.1292(14) 0.0650(8) 0.0256(6) 0.0039(5) -0.0124(7) 0.0471(9)
F3 0.0516(7) 0.0277(6) 0.1278(13) 0.0079(7) 0.0432(8) -0.0051(5)
S2 0.01671(16) 0.02475(17) 0.02944(19) 0.00421(14) 0.00134(13) 0.00340(13)
O4 0.0444(7) 0.0548(8) 0.0315(6) 0.0096(6) -0.0059(6) -0.0071(6)
O5 0.0181(5) 0.0357(6) 0.0391(6) 0.0030(5) 0.0072(4) 0.0031(4)
O6 0.0271(6) 0.0315(6) 0.0722(9) 0.0026(6) 0.0130(6) 0.0118(5)
C28 0.0268(8) 0.0298(8) 0.0415(9) 0.0101(7) 0.0048(7) 0.0036(6)
F4 0.0838(10) 0.0730(9) 0.0442(7) 0.0294(7) -0.0033(7) -0.0171(8)
F5 0.0831(10) 0.0342(6) 0.1309(14) 0.0291(8) 0.0517(10) 0.0305(7)
F6 0.0311(6) 0.0518(7) 0.0813(9) 0.0254(6) 0.0101(6) -0.0089(5)
O1A 0.075(2) 0.0585(18) 0.0612(18) 0.0227(15) 0.0454(17) 0.0384(16)
C1A 0.0362(17) 0.0329(16) 0.0276(15) 0.0046(12) 0.0100(13) 0.0084(13)
C2A 0.0486(11) 0.0393(10) 0.0394(9) 0.0057(8) 0.0100(8) 0.0088(8)

loop_
_atom_type_symbol
_atom_type_description
_atom_type_scat_dispersion_real
_atom_type_scat_dispersion_imag
_atom_type_scat_source
C C 0.0033 0.0016 'International Tables Vol C Tables 4.2.6.8 and 6.1.1.4'
H H 0.0000 0.0000 'International Tables Vol C Tables 4.2.6.8 and 6.1.1.4'
N N 0.0061 0.0033 'International Tables Vol C Tables 4.2.6.8 and 6.1.1.4'
O O 0.0106 0.0060 'International Tables Vol C Tables 4.2.6.8 and 6.1.1.4'
F F 0.0171 0.0103 'International Tables Vol C Tables 4.2.6.8 and 6.1.1.4'
S S 0.1246 0.1234 'International Tables Vol C Tables 4.2.6.8 and 6.1.1.4'

loop_
_geom_angle_atom_site_label_1
_geom_angle_atom_site_label_2
_geom_angle_atom_site_label_3
_geom_angle
_geom_angle_site_symmetry_1
_geom_angle_site_symmetry_3
C24 C1 C2 119.56(13) . .
C24 C1 H1 120.2 . .
C2 C1 H1 120.2 . .
C3 C2 C1 119.39(14) . .
C3 C2 H2 120.3 . .
C1 C2 H2 120.3 . .
C2 C3 C4 120.96(13) . .
C2 C3 H3 119.5 . .
C4 C3 H3 119.5 . .
N5 C4 C3 118.59(13) . .
N5 C4 C25 119.83(13) . .
C3 C4 C25 121.59(13) . .
C4 N5 C24 121.85(12) . .
C4 N5 C6 121.11(11) . .
C24 N5 C6 116.98(11) . .
N5 C6 C7 110.96(11) . .
N5 C6 H6A 109.4 . .
C7 C6 H6A 109.4 . .
N5 C6 H6B 109.4 . .
C7 C6 H6B 109.4 . .
H6A C6 H6B 108.0 . .
C6 C7 C8 112.50(11) . .
C6 C7 H7A 109.1 . .
C8 C7 H7A 109.1 . .
C6 C7 H7B 109.1 . .
C8 C7 H7B 109.1 . .
H7A C7 H7B 107.8 . .
C9 C8 C7 111.52(11) . .
C9 C8 H8A 109.3 . .
C7 C8 H8A 109.3 . .
C9 C8 H8B 109.3 . .
C7 C8 H8B 109.3 . .
H8A C8 H8B 108.0 . .
C10 C9 C23 118.48(12) . .
C10 C9 C8 121.78(12) . .
C23 C9 C8 119.74(12) . .
C11 C10 C9 120.77(12) . .
C11 C10 H10 119.6 . .
C9 C10 H10 119.6 . .
C10 C11 C12 121.54(12) . .
C10 C11 H11 119.2 . .
C12 C11 H11 119.2 . .
C11 C12 C22 118.47(12) . .
C11 C12 C13 121.76(12) . .
C22 C12 C13 119.76(12) . .
C12 C13 C14 113.31(11) . .
C12 C13 H13A 108.9 . .
C14 C13 H13A 108.9 . .
C12 C13 H13B 108.9 . .
C14 C13 H13B 108.9 . .
H13A C13 H13B 107.7 . .
C15 C14 C13 111.89(11) . .
C15 C14 H14A 109.2 . .
C13 C14 H14A 109.2 . .
C15 C14 H14B 109.2 . .
C13 C14 H14B 109.2 . .
H14A C14 H14B 107.9 . .
N16 C15 C14 111.89(11) . .
N16 C15 H15A 109.2 . .
C14 C15 H15A 109.2 . .
N16 C15 H15B 109.2 . .
C14 C15 H15B 109.2 . .
H15A C15 H15B 107.9 . .
C17 N16 C21 122.02(11) . .
C17 N16 C15 120.86(11) . .
C21 N16 C15 117.12(11) . .
N16 C17 C18 118.72(12) . .
N16 C17 C26 119.86(12) . .
C18 C17 C26 121.41(13) . .
C19 C18 C17 120.73(13) . .
C19 C18 H18 119.6 . .
C17 C18 H18 119.6 . .
C18 C19 C20 119.23(13) . .
C18 C19 H19 120.4 . .
C20 C19 H19 120.4 . .
C21 C20 C19 119.97(13) . .
C21 C20 H20 120.0 . .
C19 C20 H20 120.0 . .
N16 C21 C20 119.26(12) . .
N16 C21 C22 119.58(11) . .
C20 C21 C22 121.03(12) . .
C23 C22 C12 119.82(12) . .
C23 C22 C21 120.50(11) . .
C12 C22 C21 119.32(11) . .
C9 C23 C22 120.81(12) . .
C9 C23 C24 117.59(12) . .
C22 C23 C24 121.14(11) . .
N5 C24 C1 119.64(12) . .
N5 C24 C23 119.06(11) . .
C1 C24 C23 121.02(12) . .
C4 C25 H25A 109.5 . .
C4 C25 H25B 109.5 . .
H25A C25 H25B 109.5 . .
C4 C25 H25C 109.5 . .
H25A C25 H25C 109.5 . .
H25B C25 H25C 109.5 . .
C17 C26 H26A 109.5 . .
C17 C26 H26B 109.5 . .
H26A C26 H26B 109.5 . .
C17 C26 H26C 109.5 . .
H26A C26 H26C 109.5 . .
H26B C26 H26C 109.5 . .
O3 S1 O2 116.12(12) . .
O3 S1 O1 114.50(9) . .
O2 S1 O1 114.55(9) . .
O3 S1 C27 103.13(9) . .
O2 S1 C27 102.69(9) . .
O1 S1 C27 103.32(7) . .
F2 C27 F3 107.71(16) . .
F2 C27 F1 107.69(15) . .
F3 C27 F1 106.24(13) . .
F2 C27 S1 111.40(11) . .
F3 C27 S1 111.14(12) . .
F1 C27 S1 112.39(11) . .
O6 S2 O4 114.61(9) . .
O6 S2 O5 114.54(7) . .
O4 S2 O5 115.52(8) . .
O6 S2 C28 103.81(9) . .
O4 S2 C28 103.30(8) . .
O5 S2 C28 102.73(7) . .
F4 C28 F5 107.86(16) . .
F4 C28 F6 107.18(16) . .
F5 C28 F6 106.65(15) . .
F4 C28 S2 111.85(12) . .
F5 C28 S2 111.02(13) . .
F6 C28 S2 112.02(12) . .
O1A C1A C2A 120.8(3) . 2_666
O1A C1A C1A 175.1(4) . 2_666
O1A C1A C2A 118.6(3) . .
C2A C1A C2A 120.6(2) 2_666 .
C1A C2A H1S 109.3 . .
C1A C2A H2S 109.6 . .
H1S C2A H2S 109.5 . .
C1A C2A H3S 109.9 2_666 .
C1A C2A H3S 109.5 . .
H1S C2A H3S 109.5 . .
H2S C2A H3S 109.5 . .
C1A C2A H4S 109.5 2_666 .
C1A C2A H4S 97.7 . .
H1S C2A H4S 109.4 . .
H2S C2A H4S 120.5 . .
C1A C2A H5S 109.4 2_666 .
H3S C2A H5S 120.3 . .
H4S C2A H5S 109.5 . .
C1A C2A H6S 109.5 2_666 .
H3S C2A H6S 97.5 . .
H4S C2A H6S 109.5 . .
H5S C2A H6S 109.5 . .

loop_
_geom_bond_atom_site_label_1
_geom_bond_atom_site_label_2
_geom_bond_distance
_geom_bond_site_symmetry_2
C1 C24 1.3836(19) .
C1 C2 1.386(2) .
C1 H1 0.9500 .
C2 C3 1.380(2) .
C2 H2 0.9500 .
C3 C4 1.383(2) .
C3 H3 0.9500 .
C4 N5 1.3618(18) .
C4 C25 1.495(2) .
N5 C24 1.3688(17) .
N5 C6 1.4898(17) .
C6 C7 1.5249(19) .
C6 H6A 0.9900 .
C6 H6B 0.9900 .
C7 C8 1.5381(19) .
C7 H7A 0.9900 .
C7 H7B 0.9900 .
C8 C9 1.5098(18) .
C8 H8A 0.9900 .
C8 H8B 0.9900 .
C9 C10 1.3908(19) .
C9 C23 1.4039(18) .
C10 C11 1.386(2) .
C10 H10 0.9500 .
C11 C12 1.3907(19) .
C11 H11 0.9500 .
C12 C22 1.4074(18) .
C12 C13 1.5060(18) .
C13 C14 1.5368(19) .
C13 H13A 0.9900 .
C13 H13B 0.9900 .
C14 C15 1.5219(19) .
C14 H14A 0.9900 .
C14 H14B 0.9900 .
C15 N16 1.4887(16) .
C15 H15A 0.9900 .
C15 H15B 0.9900 .
N16 C17 1.3605(17) .
N16 C21 1.3681(17) .
C17 C18 1.387(2) .
C17 C26 1.4950(19) .
C18 C19 1.379(2) .
C18 H18 0.9500 .
C19 C20 1.3893(19) .
C19 H19 0.9500 .
C20 C21 1.3828(18) .
C20 H20 0.9500 .
C21 C22 1.4887(17) .
C22 C23 1.4061(18) .
C23 C24 1.4875(18) .
C25 H25A 0.9800 .
C25 H25B 0.9800 .
C25 H25C 0.9800 .
C26 H26A 0.9800 .
C26 H26B 0.9800 .
C26 H26C 0.9800 .
S1 O3 1.4280(14) .
S1 O2 1.4338(15) .
S1 O1 1.4407(12) .
S1 C27 1.8121(16) .
C27 F2 1.3173(19) .
C27 F3 1.3192(19) .
C27 F1 1.3294(19) .
S2 O6 1.4337(13) .
S2 O4 1.4350(13) .
S2 O5 1.4374(11) .
S2 C28 1.8194(17) .
C28 F4 1.318(2) .
C28 F5 1.326(2) .
C28 F6 1.3277(19) .
O1A C1A 1.203(4) .
C1A C2A 1.413(4) 2_666
C1A C1A 1.457(6) 2_666
C1A C2A 1.523(4) .
C2A C1A 1.412(4) 2_666
C2A H1S 0.9800 .
C2A H2S 0.9800 .
C2A H3S 0.9800 .
C2A H4S 0.9800 .
C2A H5S 0.9800 .
C2A H6S 0.9800 .
